data_4000323
_journal_name_full 'Chemistry of Materials'
_journal_paper_doi 10.1021/cm0342851
_journal_year 2003
_chemical_formula_sum 'C38 H31 Bi Cl2 N2 Ni O11'
_chemical_formula_weight 1030.24
_space_group_IT_number 14
_symmetry_cell_setting monoclinic
_symmetry_space_group_name_Hall '-P 2yn'
_symmetry_space_group_name_H-M 'P 1 21/n 1'
_atom_sites_solution_hydrogens geom
_atom_sites_solution_primary direct
_atom_sites_solution_secondary difmap
_cell_angle_alpha 90.00
_cell_angle_beta 103.50(3)
_cell_angle_gamma 90.00
_cell_formula_units_Z 4
_cell_length_a 10.663(2)
_cell_length_b 19.361(4)
_cell_length_c 19.245(4)
_cell_measurement_reflns_used 3359
_cell_measurement_temperature 293(2)
_cell_measurement_theta_max 40.940
_cell_measurement_theta_min 4.539
_cell_volume 3863.5(13)
_diffrn_ambient_temperature 293(2)
_diffrn_detector_area_resol_mean ?
_diffrn_measurement_device_type 'Bruker SMART 1k, CCD'
_diffrn_measurement_method '2theta, omega'
_diffrn_radiation_monochromator graphite
_diffrn_radiation_source 'fine-focus sealed tube'
_diffrn_radiation_type MoK\a
_diffrn_radiation_wavelength 0.71073
_diffrn_reflns_av_R_equivalents 0.0652
_diffrn_reflns_av_sigmaI/netI 0.0761
_diffrn_reflns_limit_h_max 10
_diffrn_reflns_limit_h_min -11
_diffrn_reflns_limit_k_max 21
_diffrn_reflns_limit_k_min -21
_diffrn_reflns_limit_l_max 21
_diffrn_reflns_limit_l_min -21
_diffrn_reflns_number 16681
_diffrn_reflns_theta_max 23.33
_diffrn_reflns_theta_min 1.51
_diffrn_standards_decay_% ?
_diffrn_standards_interval_count ?
_diffrn_standards_interval_time ?
_diffrn_standards_number ?
_exptl_absorpt_coefficient_mu 5.237
_exptl_absorpt_correction_T_max 1.000000
_exptl_absorpt_correction_T_min 0.625821
_exptl_absorpt_correction_type multi-scan
_exptl_absorpt_process_details 'SADABS (Bruker AXS, 1999)'
_exptl_crystal_colour orange
_exptl_crystal_density_diffrn 1.771
_exptl_crystal_density_meas ?
_exptl_crystal_density_method 'not measured'
_exptl_crystal_description 'square pillar'
_exptl_crystal_F_000 2024
_exptl_crystal_size_max 0.18
_exptl_crystal_size_mid 0.15
_exptl_crystal_size_min 0.13
_refine_ls_extinction_coef ?
_refine_ls_extinction_method none
_refine_ls_goodness_of_fit_ref 1.035
_refine_ls_hydrogen_treatment 'riding model'
_refine_ls_matrix_type full
_refine_ls_number_parameters 442
_refine_ls_number_reflns 5563
_refine_ls_number_restraints 4
_refine_ls_restrained_S_all 1.035
_refine_ls_R_factor_all 0.0955
_refine_ls_R_factor_gt 0.0577
_refine_ls_shift/su_max 0.001
_refine_ls_shift/su_mean 0.000
_refine_ls_structure_factor_coef Fsqd
_refine_ls_weighting_details 'calc w=1/[\s^2^(Fo^2^)+(0.0976P)^2^+10.4313P] where P=(Fo^2^+2Fc^2^)/3'
_refine_ls_weighting_scheme calc
_refine_ls_wR_factor_gt 0.1476
_refine_ls_wR_factor_ref 0.1750
_reflns_number_gt 3700
_reflns_number_total 5563
_reflns_threshold_expression >2sigma(I)
_cod_depositor_comments
;
The following automatic conversions were performed:
'_symmetry_cell_setting' value 'Monoclinic' changed to 'monoclinic'
according to '/home/saulius/struct/CIF-dictionaries/cif_core.dic'
dictionary named 'cif_core.dic' version 2.4.1 from
2010-06-29.

'_exptl_absorpt_correction_type' value 'multiscan' changed to
'multi-scan' according to
'/home/saulius/struct/CIF-dictionaries/cif_core.dic' dictionary named
'cif_core.dic' version 2.4.1 from 2010-06-29.

Automatic conversion script
Id: cif_fix_enum 1527 2010-12-29 10:47:43Z saulius 
;
_cod_original_sg_symbol_H-M P2(1)/n
_cod_database_code 4000323

loop_
_symmetry_equiv_pos_as_xyz
'x, y, z'
'-x+1/2, y+1/2, -z+1/2'
'-x, -y, -z'
'x-1/2, -y-1/2, z-1/2'

loop_
_atom_site_label
_atom_site_type_symbol
_atom_site_fract_x
_atom_site_fract_y
_atom_site_fract_z
_atom_site_U_iso_or_equiv
_atom_site_adp_type
_atom_site_occupancy
_atom_site_symmetry_multiplicity
_atom_site_calc_flag
_atom_site_refinement_flags
_atom_site_disorder_assembly
_atom_site_disorder_group
Bi1 Bi 0.73138(4) 0.06226(2) 0.64687(2) 0.0470(2) Uani 1 1 d . A .
O1 O 0.9046(8) 0.0914(5) 0.5657(4) 0.057(2) Uani 1 1 d . . .
N1 N 0.8609(11) 0.0742(6) 0.4230(6) 0.057(3) Uani 1 1 d . . .
C1 C 0.9336(12) 0.1569(7) 0.5536(8) 0.058(4) Uani 1 1 d . . .
Ni2 Ni 0.84780(15) 0.02247(9) 0.49957(8) 0.0495(4) Uani 1 1 d . . .
O2 O 0.8388(8) -0.0308(4) 0.5790(4) 0.050(2) Uani 1 1 d . . .
N2 N 0.7783(10) -0.0445(6) 0.4338(6) 0.058(3) Uani 1 1 d . . .
C2 C 0.9676(15) 0.2014(8) 0.6097(9) 0.077(4) Uani 1 1 d . . .
H2A H 0.9743 0.1847 0.6557 0.092 Uiso 1 1 calc R . .
C3 C 0.9917(16) 0.2681(8) 0.6008(10) 0.082(5) Uani 1 1 d . . .
H3A H 1.0148 0.2967 0.6406 0.099 Uiso 1 1 calc R . .
C4 C 0.9829(16) 0.2947(8) 0.5346(11) 0.083(5) Uani 1 1 d . . .
H4A H 0.9987 0.3414 0.5288 0.100 Uiso 1 1 calc R . .
C5 C 0.9511(16) 0.2529(9) 0.4778(10) 0.084(5) Uani 1 1 d . . .
H5A H 0.9478 0.2710 0.4327 0.101 Uiso 1 1 calc R . .
C6 C 0.9224(12) 0.1826(8) 0.4838(8) 0.060(4) Uani 1 1 d . . .
C7 C 0.8895(13) 0.1382(9) 0.4235(7) 0.064(4) Uani 1 1 d . . .
H7A H 0.8888 0.1580 0.3794 0.076 Uiso 1 1 calc R . .
C8 C 0.8368(18) 0.0349(10) 0.3544(8) 0.092(5) Uani 1 1 d . . .
H8A H 0.7979 0.0647 0.3147 0.111 Uiso 1 1 calc R . .
H8B H 0.9173 0.0170 0.3464 0.111 Uiso 1 1 calc R . .
C9 C 0.7516(15) -0.0207(11) 0.3602(8) 0.083(5) Uani 1 1 d . . .
H9A H 0.7637 -0.0583 0.3291 0.099 Uiso 1 1 calc R . .
H9B H 0.6629 -0.0052 0.3455 0.099 Uiso 1 1 calc R . .
C10 C 0.7463(13) -0.1060(8) 0.4473(8) 0.062(4) Uani 1 1 d . . .
H10A H 0.7086 -0.1335 0.4084 0.074 Uiso 1 1 calc R . .
C11 C 0.7632(12) -0.1363(7) 0.5170(8) 0.060(4) Uani 1 1 d . . .
C12 C 0.7352(15) -0.2055(8) 0.5199(11) 0.078(5) Uani 1 1 d . . .
H12A H 0.7029 -0.2303 0.4781 0.094 Uiso 1 1 calc R . .
C13 C 0.7559(16) -0.2374(8) 0.5856(12) 0.089(5) Uani 1 1 d . . .
H13A H 0.7345 -0.2838 0.5882 0.107 Uiso 1 1 calc R . .
C14 C 0.8063(16) -0.2027(8) 0.6458(12) 0.090(5) Uani 1 1 d . . .
H14A H 0.8216 -0.2254 0.6895 0.108 Uiso 1 1 calc R . .
C15 C 0.8359(14) -0.1330(8) 0.6434(8) 0.069(4) Uani 1 1 d . . .
H15A H 0.8711 -0.1095 0.6856 0.083 Uiso 1 1 calc R . .
C16 C 0.8134(11) -0.0979(7) 0.5787(7) 0.051(3) Uani 1 1 d . . .
O21 O 1.1770(14) 0.0375(7) 0.8108(9) 0.130(5) Uiso 1 1 d . . .
H21A H 1.1220 0.0355 0.7731 0.195 Uiso 1 1 calc R . .
C21 C 1.1200(18) 0.0540(8) 0.8648(8) 0.078(5) Uani 1 1 d . . .
O22 O 0.9509(10) 0.0439(6) 0.7284(5) 0.090(4) Uani 1 1 d . . .
C22 C 1.1965(18) 0.0604(8) 0.9327(10) 0.091(6) Uani 1 1 d . . .
H22A H 1.2851 0.0535 0.9408 0.110 Uiso 1 1 calc R . .
O23 O 0.7897(10) 0.0773(5) 0.7693(5) 0.068(3) Uani 1 1 d . . .
C23 C 1.143(2) 0.0767(9) 0.9876(9) 0.098(6) Uani 1 1 d . . .
H23A H 1.1942 0.0783 1.0338 0.118 Uiso 1 1 calc R . .
C24 C 1.017(2) 0.0904(9) 0.9764(9) 0.089(5) Uani 1 1 d . . .
H24A H 0.9820 0.1047 1.0138 0.107 Uiso 1 1 calc R . .
C25 C 0.9413(17) 0.0831(8) 0.9087(8) 0.074(4) Uani 1 1 d . . .
H25A H 0.8529 0.0902 0.9013 0.089 Uiso 1 1 calc R . .
C26 C 0.9900(14) 0.0662(6) 0.8530(6) 0.049(3) Uani 1 1 d . . .
C27 C 0.9012(16) 0.0620(7) 0.7808(7) 0.059(4) Uani 1 1 d . . .
O31 O 0.4221(8) -0.1093(5) 0.4969(5) 0.064(2) Uiso 1 1 d . . .
H31A H 0.4567 -0.0715 0.5059 0.095 Uiso 1 1 calc R . .
C31 C 0.4380(12) -0.1466(7) 0.5579(7) 0.050(3) Uani 1 1 d . . .
O32 O 0.5507(8) -0.0138(4) 0.5765(5) 0.055(2) Uani 1 1 d . . .
C32 C 0.3883(14) -0.2130(7) 0.5520(9) 0.065(4) Uani 1 1 d . . .
H32A H 0.3450 -0.2305 0.5080 0.078 Uiso 1 1 calc R . .
O33 O 0.6408(9) -0.0326(5) 0.6871(5) 0.059(2) Uani 1 1 d . . .
C33 C 0.4045(16) -0.2518(8) 0.6124(11) 0.084(5) Uani 1 1 d . . .
H33A H 0.3712 -0.2964 0.6090 0.101 Uiso 1 1 calc R . .
C34 C 0.4683(18) -0.2274(8) 0.6781(10) 0.087(5) Uani 1 1 d . . .
H34A H 0.4753 -0.2549 0.7184 0.105 Uiso 1 1 calc R . .
C35 C 0.5226(15) -0.1619(8) 0.6848(8) 0.075(4) Uani 1 1 d . . .
H35A H 0.5672 -0.1457 0.7291 0.090 Uiso 1 1 calc R . .
C36 C 0.5096(12) -0.1211(6) 0.6250(7) 0.051(3) Uani 1 1 d . . .
C37 C 0.5681(12) -0.0528(6) 0.6288(7) 0.048(3) Uani 1 1 d . . .
O41A O 0.700(3) 0.3245(16) 0.6448(16) 0.092(11) Uiso 0.42(4) 1 d PD A 1
H41A H 0.7357 0.2870 0.6441 0.138 Uiso 0.42(4) 1 calc PR A 1
O41B O 0.634(2) 0.3189(11) 0.6377(12) 0.093(8) Uiso 0.58(4) 1 d PD A 2
H41B H 0.6800 0.2849 0.6383 0.140 Uiso 0.58(4) 1 calc PR A 2
O43 O 0.5522(8) 0.1188(5) 0.6721(5) 0.061(2) Uani 1 1 d . A .
O42 O 0.7017(11) 0.1913(5) 0.6551(6) 0.078(3) Uani 1 1 d . A .
C41A C 0.580(2) 0.3146(14) 0.6557(15) 0.056(9) Uiso 0.42(4) 1 d PGD A 1
C42A C 0.508(3) 0.3735(12) 0.6608(16) 0.079(13) Uiso 0.42(4) 1 d PG A 1
H42A H 0.5381 0.4166 0.6507 0.095 Uiso 0.42(4) 1 calc PR A 1
C43A C 0.392(3) 0.3680(14) 0.6810(18) 0.092(15) Uiso 0.42(4) 1 d PG A 1
H43A H 0.3436 0.4074 0.6844 0.111 Uiso 0.42(4) 1 calc PR A 1
C44A C 0.347(2) 0.3035(16) 0.6961(18) 0.087(14) Uiso 0.42(4) 1 d PG A 1
H44A H 0.2691 0.2998 0.7097 0.104 Uiso 0.42(4) 1 calc PR A 1
C45A C 0.419(3) 0.2446(13) 0.6910(18) 0.084(13) Uiso 0.42(4) 1 d PG A 1
H45A H 0.3891 0.2015 0.7012 0.100 Uiso 0.42(4) 1 calc PR A 1
C46A C 0.536(2) 0.2502(12) 0.6708(17) 0.062(10) Uiso 0.42(4) 1 d PG A 1
C41B C 0.526(2) 0.3006(9) 0.6595(10) 0.056(7) Uiso 0.58(4) 1 d PGD A 2
C42B C 0.442(2) 0.3540(8) 0.6658(12) 0.103(11) Uiso 0.58(4) 1 d PG A 2
H42B H 0.4582 0.3985 0.6516 0.123 Uiso 0.58(4) 1 calc PR A 2
C43B C 0.335(2) 0.3410(11) 0.6932(13) 0.084(10) Uiso 0.58(4) 1 d PG A 2
H43B H 0.2792 0.3767 0.6974 0.101 Uiso 0.58(4) 1 calc PR A 2
C44B C 0.3118(18) 0.2745(12) 0.7144(13) 0.110(12) Uiso 0.58(4) 1 d PG A 2
H44B H 0.2400 0.2658 0.7327 0.132 Uiso 0.58(4) 1 calc PR A 2
C45B C 0.3955(19) 0.2211(9) 0.7081(12) 0.073(8) Uiso 0.58(4) 1 d PG A 2
H45B H 0.3798 0.1766 0.7222 0.087 Uiso 0.58(4) 1 calc PR A 2
C46B C 0.5027(18) 0.2341(8) 0.6806(11) 0.056(7) Uiso 0.58(4) 1 d PG A 2
C47 C 0.5926(15) 0.1807(8) 0.6673(7) 0.060(4) Uani 1 1 d . . .
C100 C 0.970(2) 0.5295(6) 0.6750(14) 0.154(9) Uiso 1 1 d D . .
H10C H 1.0385 0.5426 0.7154 0.185 Uiso 1 1 calc R . .
H10B H 0.8914 0.5253 0.6922 0.185 Uiso 1 1 calc R . .
Cl1A Cl 1.0040(11) 0.4534(5) 0.6469(6) 0.221(4) Uiso 1 1 d D . .
Cl2A Cl 0.9495(10) 0.5920(6) 0.6160(6) 0.220(4) Uiso 1 1 d D . .

loop_
_atom_site_aniso_label
_atom_site_aniso_U_11
_atom_site_aniso_U_22
_atom_site_aniso_U_33
_atom_site_aniso_U_23
_atom_site_aniso_U_13
_atom_site_aniso_U_12
Bi1 0.0531(3) 0.0526(3) 0.0337(3) -0.0062(2) 0.0067(2) -0.0002(2)
O1 0.070(6) 0.063(6) 0.039(5) -0.006(4) 0.012(4) -0.005(5)
N1 0.062(7) 0.074(8) 0.037(7) -0.004(6) 0.020(5) 0.002(6)
C1 0.047(8) 0.071(10) 0.056(10) -0.008(8) 0.010(7) -0.010(7)
Ni2 0.0495(10) 0.0663(11) 0.0310(9) -0.0068(8) 0.0060(7) 0.0038(8)
O2 0.062(5) 0.054(5) 0.033(5) -0.005(4) 0.009(4) 0.008(4)
N2 0.046(6) 0.089(9) 0.039(7) -0.010(6) 0.007(5) 0.004(6)
C2 0.094(12) 0.081(12) 0.053(10) -0.016(8) 0.013(8) -0.019(9)
C3 0.109(13) 0.061(10) 0.078(13) -0.002(9) 0.022(10) -0.021(9)
C4 0.093(12) 0.059(10) 0.110(16) -0.013(10) 0.046(11) -0.018(9)
C5 0.096(12) 0.077(12) 0.084(13) 0.023(10) 0.030(10) -0.003(9)
C6 0.057(9) 0.076(10) 0.047(9) -0.004(8) 0.012(7) 0.008(7)
C7 0.054(8) 0.101(13) 0.041(9) 0.022(8) 0.021(7) 0.012(8)
C8 0.101(13) 0.145(16) 0.028(9) -0.015(9) 0.010(8) -0.005(12)
C9 0.077(11) 0.130(15) 0.038(10) -0.017(9) 0.005(8) -0.019(10)
C10 0.061(9) 0.071(10) 0.047(9) -0.024(8) 0.001(7) 0.002(8)
C11 0.045(8) 0.070(10) 0.062(10) -0.025(8) 0.006(7) 0.007(7)
C12 0.071(10) 0.060(10) 0.102(15) -0.028(10) 0.014(10) 0.001(8)
C13 0.087(12) 0.051(10) 0.127(18) -0.004(11) 0.019(12) -0.006(9)
C14 0.081(12) 0.059(11) 0.119(17) 0.014(10) 0.002(11) -0.007(9)
C15 0.071(10) 0.074(10) 0.060(10) 0.007(8) 0.010(8) 0.013(8)
C16 0.042(7) 0.052(8) 0.053(9) -0.002(7) 0.002(6) 0.021(6)
C21 0.102(14) 0.084(11) 0.046(10) -0.022(8) 0.016(9) 0.013(9)
O22 0.077(7) 0.148(10) 0.040(6) -0.028(6) 0.001(5) 0.012(7)
C22 0.083(12) 0.106(13) 0.063(13) 0.002(10) -0.025(10) 0.012(10)
O23 0.057(6) 0.111(9) 0.034(6) -0.013(5) 0.007(5) 0.008(5)
C23 0.124(17) 0.120(16) 0.032(10) 0.010(9) -0.020(11) -0.008(12)
C24 0.111(15) 0.094(13) 0.056(12) -0.022(9) 0.007(11) -0.013(11)
C25 0.088(11) 0.078(11) 0.044(10) -0.006(8) -0.010(8) -0.003(8)
C26 0.069(9) 0.050(8) 0.021(7) -0.010(6) -0.004(6) -0.005(7)
C27 0.084(11) 0.053(8) 0.039(9) 0.000(7) 0.014(8) -0.001(8)
C31 0.054(8) 0.054(8) 0.042(8) 0.000(6) 0.013(6) 0.007(6)
O32 0.059(6) 0.056(5) 0.044(6) 0.002(5) -0.001(4) -0.006(4)
C32 0.076(10) 0.045(8) 0.067(11) 0.004(7) -0.001(8) 0.002(7)
O33 0.077(6) 0.060(5) 0.034(6) -0.005(4) -0.002(5) 0.002(5)
C33 0.087(12) 0.064(10) 0.107(16) -0.002(11) 0.034(11) -0.017(9)
C34 0.134(15) 0.059(10) 0.079(13) 0.013(9) 0.045(12) -0.020(10)
C35 0.094(12) 0.075(11) 0.060(10) 0.013(8) 0.027(9) -0.003(9)
C36 0.058(8) 0.053(8) 0.042(8) 0.002(6) 0.013(6) 0.005(6)
C37 0.056(8) 0.048(8) 0.038(8) 0.001(7) 0.010(7) 0.012(6)
O43 0.062(6) 0.062(6) 0.060(6) -0.015(5) 0.013(5) 0.002(5)
O42 0.100(9) 0.058(6) 0.077(8) -0.003(5) 0.024(6) -0.004(6)
C47 0.066(10) 0.071(10) 0.035(8) -0.014(7) -0.002(7) 0.021(8)
